data_1537591
loop_
_publ_author_name
'Lomnitskaya, Ya.F.'
'Kuz'ma, Yu.B.'
'Babizhet'sky, V.S.'
'Orishchin, S.V.'

_publ_section_title
;
 Crystal structure of (Ti, Mo)12 P7 and refined phase equilibria in the
 Ti-Mo-P system
;
_journal_name_full 'Neorganicheskie Materialy'
_journal_page_first 664
_journal_page_last 670
_journal_volume 39
_journal_year 2003
_chemical_formula_sum 'Mo8.2 P7 Ti3.8'
_chemical_name_systematic 'Ti3.8 Mo8.2 P7'
_space_group_IT_number 174
_symmetry_space_group_name_Hall 'P -6'
_symmetry_space_group_name_H-M 'P -6'
_cell_angle_alpha 90
_cell_angle_beta 90
_cell_angle_gamma 120
_cell_formula_units_Z 3
_cell_length_a 16.7821
_cell_length_b 16.7821
_cell_length_c 3.3196
_cell_volume 809.672
_citation_journal_id_ASTM NMATEI
_cod_data_source_file Lomnitskaya_NMATEI_2003_465.cif
_cod_data_source_block Mo8.2P7Ti3.8
_cod_original_cell_volume 809.6719
_cod_database_code 1537591

loop_
_symmetry_equiv_pos_as_xyz
x,y,z
-x+y,-x,-z
-y,x-y,z
x,y,-z
-x+y,-x,z
-y,x-y,-z

loop_
_atom_site_label
_atom_site_type_symbol
_atom_site_fract_x
_atom_site_fract_y
_atom_site_fract_z
_atom_site_occupancy
_atom_site_U_iso_or_equiv
P3 P-3 0.66667 0.33333 0.5 1 0.0
Ti2 Ti+1 0.1164 0.368 0 0.17 0.0
P10 P-3 0.5361 0.6276 0.5 1 0.0
P8 P-3 0.2959 0.4193 0 1 0.0
Mo7 Mo+1 0.2917 0.0808 0 0.81 0.0
Mo3 Mo+1 0.2187 0.2965 0.5 1 0.0
P6 P-3 0.2478 0.2047 0 1 0.0
P1 P-3 0 0 0 0.5 0.0
Mo4 Mo+1 0.4459 0.0387 0 0.79 0.0
Ti5 Ti+1 0.2569 0.4949 0.5 0.24 0.0
Ti7 Ti+1 0.0767 0.1685 0 0.49 0.0
P4 P-3 0.33333 0.66667 0.5 1 0.0
Mo1 Mo+1 0.3761 0.2555 0.5 1 0.0
P2 P-3 0 0 0.5 0.52 0.0
Ti6 Ti+1 0.5322 0.2598 0 0.65 0.0
Mo5 Mo+1 0.1164 0.368 0 0.83 0.0
Ti8 Ti+1 0.1971 0.5901 0 0.65 0.0
P5 P-3 0.6242 0.0836 0 1 0.0
P9 P-3 0.4205 0.133 0.5 1 0.0
Ti9 Ti+1 0.1593 0.0871 0.5 1 0.0
Mo9 Mo+1 0.5322 0.2598 0 0.35 0.0
P7 P-3 0.0385 0.2442 0.5 1 0.0
Ti1 Ti+1 0.4459 0.0387 0 0.21 0.0
Mo2 Mo+1 0.4173 0.4562 0.5 1 0.0
Mo10 Mo+1 0.0767 0.1685 0 0.51 0.0
Mo6 Mo+1 0.5871 0.1612 0.5 0.84 0.0
Mo8 Mo+1 0.2569 0.4949 0.5 0.76 0.0
Ti4 Ti+1 0.2917 0.0808 0 0.19 0.0
Mo11 Mo+1 0.1971 0.5901 0 0.35 0.0
Ti3 Ti+1 0.5871 0.1612 0.5 0.16 0.0
